data_4505732
loop_
_publ_author_name
'Shmilovits, Michaela'
'Diskin-Posner, Yael'
'Vinodu, Mikki'
'Goldberg, Israel'

_publ_section_title
;
 Crystal Engineering of &#x201C;Porphyrin Sieves&#x201D; Based on
 Coordination Polymers of Pd- and Pt-tetra(4-carboxyphenyl)porphyrin
;
_journal_issue 5
_journal_name_full 'Crystal Growth &amp; Design'
_journal_page_first 855
_journal_paper_doi 10.1021/cg034071w
_journal_volume 3
_journal_year 2003
_chemical_formula_moiety '(C48 H24 N4 O8 Pt), (K4), 6(H2 O), (C5 H5 N)'
_chemical_formula_sum 'C53 H41 K4 N5 O14 Pt'
_chemical_formula_weight 1323.40
_chemical_name_systematic
; 
 ? 
;
_space_group_IT_number 15
_symmetry_cell_setting monoclinic
_symmetry_space_group_name_Hall '-C 2yc'
_symmetry_space_group_name_H-M 'C 1 2/c 1'
_atom_sites_solution_hydrogens geom
_atom_sites_solution_primary direct
_atom_sites_solution_secondary difmap
_audit_creation_method SHELXL-97
_cell_angle_alpha 90.00
_cell_angle_beta 97.5930(15)
_cell_angle_gamma 90.00
_cell_formula_units_Z 4
_cell_length_a 26.1610(6)
_cell_length_b 25.7680(6)
_cell_length_c 8.33200(10)
_cell_measurement_reflns_used 5833
_cell_measurement_temperature 110(2)
_cell_measurement_theta_max 28.44
_cell_measurement_theta_min 2.50
_cell_volume 5567.49(19)
_computing_cell_refinement Denzo
_computing_data_collection 'Collect, Nonius B.V.'
_computing_data_reduction Denzo
_computing_structure_refinement 'SHELXL-97 (Sheldrick, 1997)'
_computing_structure_solution DIRDIF-96
_diffrn_ambient_temperature 110(2)
_diffrn_detector_area_resol_mean '56 microns'
_diffrn_measured_fraction_theta_full 0.962
_diffrn_measured_fraction_theta_max 0.962
_diffrn_measurement_device_type 'Nonius KappaCCD'
_diffrn_measurement_method '0.7 deg. Phi scan'
_diffrn_radiation_monochromator graphite
_diffrn_radiation_source 'fine-focus sealed tube'
_diffrn_radiation_type MoK\a
_diffrn_radiation_wavelength 0.71073
_diffrn_reflns_av_R_equivalents 0.0510
_diffrn_reflns_av_sigmaI/netI 0.0467
_diffrn_reflns_limit_h_max 34
_diffrn_reflns_limit_h_min 0
_diffrn_reflns_limit_k_max 33
_diffrn_reflns_limit_k_min 0
_diffrn_reflns_limit_l_max 10
_diffrn_reflns_limit_l_min -11
_diffrn_reflns_number 24261
_diffrn_reflns_theta_full 28.44
_diffrn_reflns_theta_max 28.44
_diffrn_reflns_theta_min 2.50
_exptl_absorpt_coefficient_mu 2.887
_exptl_absorpt_correction_T_max 0.7601
_exptl_absorpt_correction_T_min 0.4299
_exptl_absorpt_correction_type multi-scan
_exptl_absorpt_process_details '(Blessing, 1995)'
_exptl_crystal_colour violet
_exptl_crystal_density_diffrn 1.579
_exptl_crystal_density_method 'not measured'
_exptl_crystal_description prisms
_exptl_crystal_F_000 2640
_exptl_crystal_size_max 0.35
_exptl_crystal_size_mid 0.25
_exptl_crystal_size_min 0.10
_refine_diff_density_max 1.550
_refine_diff_density_min -1.405
_refine_diff_density_rms 0.123
_refine_ls_extinction_method none
_refine_ls_goodness_of_fit_ref 1.021
_refine_ls_hydrogen_treatment mixed
_refine_ls_matrix_type full
_refine_ls_number_parameters 331
_refine_ls_number_reflns 6631
_refine_ls_number_restraints 0
_refine_ls_restrained_S_all 1.021
_refine_ls_R_factor_all 0.0396
_refine_ls_R_factor_gt 0.0328
_refine_ls_shift/su_max 0.287
_refine_ls_shift/su_mean 0.015
_refine_ls_structure_factor_coef Fsqd
_refine_ls_weighting_details 'calc w=1/[\s^2^(Fo^2^)+(0.0508P)^2^+0.0000P] where P=(Fo^2^+2Fc^2^)/3'
_refine_ls_weighting_scheme calc
_refine_ls_wR_factor_gt 0.0797
_refine_ls_wR_factor_ref 0.0825
_reflns_number_gt 5833
_reflns_number_total 6631
_reflns_threshold_expression >2sigma(I)
_cod_data_source_file cg034071wsi20030504_115923.cif
_cod_data_source_block Compound-2
_cod_original_sg_symbol_H-M C2/c
_cod_database_code 4505732

loop_
_symmetry_equiv_pos_as_xyz
'x, y, z'
'-x, y, -z+1/2'
'x+1/2, y+1/2, z'
'-x+1/2, y+1/2, -z+1/2'
'-x, -y, -z'
'x, -y, z-1/2'
'-x+1/2, -y+1/2, -z'
'x+1/2, -y+1/2, z-1/2'

loop_
_atom_site_label
_atom_site_type_symbol
_atom_site_fract_x
_atom_site_fract_y
_atom_site_fract_z
_atom_site_U_iso_or_equiv
_atom_site_adp_type
_atom_site_occupancy
_atom_site_symmetry_multiplicity
_atom_site_calc_flag
_atom_site_refinement_flags
Pt1 Pt 0.0000 0.057855(6) 0.7500 0.01224(6) Uani 1 2 d S
K2 K 0.43948(3) 0.02018(3) 0.87000(8) 0.01584(14) Uani 1 1 d .
K3 K 0.36540(3) 0.10131(3) 1.14505(9) 0.02803(17) Uani 1 1 d .
C1 C -0.04131(12) -0.05001(11) 0.8051(4) 0.0141(6) Uani 1 1 d .
C2 C -0.08258(12) -0.07510(13) 0.8754(4) 0.0167(6) Uani 1 1 d .
H2 H -0.0847 -0.1109 0.9006 0.020 Uiso 1 1 calc R
C3 C -0.11744(12) -0.03807(13) 0.8986(4) 0.0175(6) Uani 1 1 d .
H3 H -0.1488 -0.0431 0.9422 0.021 Uiso 1 1 calc R
C4 C -0.09823(11) 0.01068(12) 0.8450(4) 0.0144(6) Uani 1 1 d .
C5 C 0.12467(12) 0.05784(11) 0.6610(4) 0.0133(6) Uani 1 1 d .
C6 C 0.10333(11) 0.10532(12) 0.6975(4) 0.0130(6) Uani 1 1 d .
C7 C 0.12968(12) 0.15429(12) 0.7069(4) 0.0163(6) Uani 1 1 d .
H7 H 0.1654 0.1595 0.6993 0.020 Uiso 1 1 calc R
C8 C 0.09524(11) 0.19148(12) 0.7280(4) 0.0157(6) Uani 1 1 d .
H8 H 0.1017 0.2278 0.7352 0.019 Uiso 1 1 calc R
C9 C 0.04651(11) 0.16567(11) 0.7378(3) 0.0126(6) Uani 1 1 d .
C10 C 0.0000 0.19107(16) 0.7500 0.0136(8) Uani 1 2 d S
C11 C 0.0000 -0.07542(17) 0.7500 0.0136(8) Uani 1 2 d S
N12 N -0.05063(10) 0.00269(9) 0.7952(3) 0.0133(5) Uani 1 1 d .
N13 N 0.05271(9) 0.11304(10) 0.7218(3) 0.0118(5) Uani 1 1 d .
C14 C 0.0000 -0.13309(15) 0.7500 0.0125(8) Uani 1 2 d S
C15 C -0.04089(12) -0.16130(12) 0.6685(4) 0.0162(6) Uani 1 1 d .
H15 H -0.0696 -0.1432 0.6106 0.019 Uiso 1 1 calc R
C16 C -0.04135(12) -0.21509(12) 0.6685(4) 0.0176(6) Uani 1 1 d .
H16 H -0.0703 -0.2331 0.6121 0.021 Uiso 1 1 calc R
C17 C 0.0000 -0.24296(16) 0.7500 0.0146(8) Uani 1 2 d S
C18 C 0.0000 -0.30128(17) 0.7500 0.0168(9) Uani 1 2 d S
O19 O -0.04144(9) -0.32412(9) 0.6967(3) 0.0209(5) Uani 1 1 d .
C20 C 0.17975(12) 0.05633(11) 0.6289(4) 0.0148(6) Uani 1 1 d .
C21 C 0.21442(12) 0.02401(13) 0.7224(4) 0.0179(6) Uani 1 1 d .
H21 H 0.2036 0.0050 0.8091 0.021 Uiso 1 1 calc R
C22 C 0.26531(12) 0.01924(13) 0.6897(4) 0.0177(6) Uani 1 1 d .
H22 H 0.2883 -0.0044 0.7510 0.021 Uiso 1 1 calc R
C23 C 0.28294(12) 0.04885(12) 0.5679(4) 0.0152(6) Uani 1 1 d .
C24 C 0.24882(12) 0.08330(12) 0.4793(4) 0.0159(6) Uani 1 1 d .
H24 H 0.2606 0.1047 0.3993 0.019 Uiso 1 1 calc R
C25 C 0.19762(11) 0.08662(12) 0.5070(4) 0.0153(6) Uani 1 1 d .
H25 H 0.1743 0.1095 0.4435 0.018 Uiso 1 1 calc R
C26 C 0.33697(12) 0.04133(13) 0.5309(4) 0.0172(6) Uani 1 1 d .
O27 O 0.36084(9) 0.00103(9) 0.5842(3) 0.0231(5) Uani 1 1 d .
O28 O 0.35575(9) 0.07534(10) 0.4461(3) 0.0226(5) Uani 1 1 d .
C29 C 0.0000 0.24938(16) 0.7500 0.0132(8) Uani 1 2 d S
C30 C 0.02747(12) 0.27664(12) 0.8782(4) 0.0149(6) Uani 1 1 d .
H30 H 0.0463 0.2584 0.9666 0.018 Uiso 1 1 calc R
C31 C 0.02748(12) 0.33059(12) 0.8778(4) 0.0154(6) Uani 1 1 d .
H31 H 0.0465 0.3489 0.9659 0.018 Uiso 1 1 calc R
C32 C 0.0000 0.35791(15) 0.7500 0.0120(8) Uani 1 2 d S
C33 C 0.0000 0.41689(16) 0.7500 0.0130(8) Uani 1 2 d S
O34 O 0.03892(9) 0.43936(8) 0.8238(3) 0.0172(5) Uani 1 1 d .
O35 O 0.46117(8) 0.07195(9) 0.5901(3) 0.0175(5) Uani 1 1 d .
H35A H 0.4687 0.1071 0.6136 0.055(15) Uiso 1 1 d R
H35B H 0.4317 0.0743 0.5355 0.045(14) Uiso 1 1 d R
O36 O 0.37999(11) 0.12037(11) 0.8286(3) 0.0342(6) Uani 1 1 d .
H36A H 0.4044 0.1433 0.7816 0.09(2) Uiso 1 1 d R
H36B H 0.3433 0.1295 0.8211 0.15(3) Uiso 1 1 d R
O37 O 0.37978(11) 0.17974(11) 1.4172(4) 0.0389(7) Uani 1 1 d .
H37A H 0.4056 0.1862 1.4946 0.21(4) Uiso 1 1 d R
H37B H 0.3725 0.1477 1.4599 0.065(17) Uiso 1 1 d R

loop_
_atom_site_aniso_label
_atom_site_aniso_U_11
_atom_site_aniso_U_22
_atom_site_aniso_U_33
_atom_site_aniso_U_23
_atom_site_aniso_U_13
_atom_site_aniso_U_12
Pt1 0.01248(9) 0.00860(9) 0.01528(9) 0.000 0.00077(6) 0.000
K2 0.0182(3) 0.0142(3) 0.0152(3) -0.0011(2) 0.0030(2) 0.0002(2)
K3 0.0330(4) 0.0296(4) 0.0233(4) -0.0006(3) 0.0100(3) -0.0031(3)
C1 0.0148(14) 0.0081(14) 0.0188(15) 0.0007(11) 0.0010(12) 0.0002(11)
C2 0.0186(15) 0.0131(15) 0.0179(15) 0.0013(12) 0.0009(12) -0.0023(12)
C3 0.0179(15) 0.0144(15) 0.0204(16) -0.0009(12) 0.0041(12) -0.0039(12)
C4 0.0154(14) 0.0118(15) 0.0162(14) -0.0032(11) 0.0029(11) -0.0041(11)
C5 0.0116(13) 0.0127(15) 0.0155(14) 0.0040(11) 0.0012(11) 0.0021(11)
C6 0.0117(13) 0.0122(15) 0.0153(14) 0.0014(11) 0.0029(11) -0.0003(11)
C7 0.0119(13) 0.0157(16) 0.0215(15) -0.0006(12) 0.0033(12) -0.0044(12)
C8 0.0140(14) 0.0109(15) 0.0219(16) 0.0000(11) 0.0011(12) -0.0022(11)
C9 0.0167(14) 0.0079(14) 0.0130(14) 0.0027(10) 0.0013(11) -0.0016(11)
C10 0.0141(19) 0.011(2) 0.014(2) 0.000 -0.0009(16) 0.000
C11 0.015(2) 0.010(2) 0.014(2) 0.000 -0.0021(16) 0.000
N12 0.0150(12) 0.0061(12) 0.0187(13) -0.0016(9) 0.0017(10) 0.0007(9)
N13 0.0113(11) 0.0097(12) 0.0136(12) 0.0010(9) -0.0003(9) 0.0003(9)
C14 0.023(2) 0.0030(18) 0.0117(19) 0.000 0.0034(16) 0.000
C15 0.0159(14) 0.0133(15) 0.0184(15) 0.0006(11) -0.0007(12) 0.0028(12)
C16 0.0210(15) 0.0161(16) 0.0153(15) -0.0009(11) 0.0013(12) -0.0026(12)
C17 0.021(2) 0.010(2) 0.013(2) 0.000 0.0039(16) 0.000
C18 0.028(2) 0.010(2) 0.013(2) 0.000 0.0038(17) 0.000
O19 0.0279(12) 0.0113(11) 0.0225(12) -0.0019(9) -0.0004(9) -0.0033(9)
C20 0.0129(14) 0.0124(15) 0.0192(15) -0.0019(11) 0.0024(12) 0.0020(11)
C21 0.0176(15) 0.0183(16) 0.0185(15) 0.0034(12) 0.0051(12) 0.0016(12)
C22 0.0142(14) 0.0204(17) 0.0180(15) 0.0029(12) 0.0002(12) 0.0028(12)
C23 0.0130(14) 0.0153(16) 0.0166(15) -0.0026(11) 0.0001(12) -0.0016(11)
C24 0.0158(14) 0.0147(16) 0.0172(15) -0.0013(11) 0.0021(11) -0.0014(12)
C25 0.0146(14) 0.0120(15) 0.0182(15) 0.0006(11) -0.0011(11) 0.0016(11)
C26 0.0165(15) 0.0169(16) 0.0169(15) -0.0042(12) -0.0020(12) -0.0006(12)
O27 0.0171(11) 0.0197(12) 0.0325(13) 0.0009(10) 0.0042(10) 0.0037(9)
O28 0.0152(11) 0.0262(13) 0.0261(12) 0.0079(10) 0.0024(9) -0.0021(10)
C29 0.0120(18) 0.010(2) 0.019(2) 0.000 0.0055(16) 0.000
C30 0.0173(14) 0.0120(15) 0.0150(14) 0.0021(11) 0.0012(11) 0.0006(12)
C31 0.0184(14) 0.0140(15) 0.0137(14) -0.0023(11) 0.0026(11) -0.0034(12)
C32 0.0164(19) 0.0054(19) 0.0150(19) 0.000 0.0051(16) 0.000
C33 0.019(2) 0.012(2) 0.0088(18) 0.000 0.0044(15) 0.000
O34 0.0223(12) 0.0125(11) 0.0163(11) -0.0019(8) 0.0014(9) -0.0054(9)
O35 0.0165(11) 0.0145(11) 0.0210(11) -0.0015(9) 0.0005(9) -0.0010(9)
O36 0.0338(15) 0.0444(18) 0.0247(14) -0.0062(11) 0.0052(11) -0.0097(13)
O37 0.0395(16) 0.0272(16) 0.0453(17) 0.0036(12) -0.0092(13) 0.0007(12)

loop_
_atom_type_symbol
_atom_type_description
_atom_type_scat_dispersion_real
_atom_type_scat_dispersion_imag
_atom_type_scat_source
C C 0.0033 0.0016 'International Tables Vol C Tables 4.2.6.8 and 6.1.1.4'
H H 0.0000 0.0000 'International Tables Vol C Tables 4.2.6.8 and 6.1.1.4'
O O 0.0106 0.0060 'International Tables Vol C Tables 4.2.6.8 and 6.1.1.4'
N N 0.0061 0.0033 'International Tables Vol C Tables 4.2.6.8 and 6.1.1.4'
Pt Pt -1.7033 8.3905 'International Tables Vol C Tables 4.2.6.8 and 6.1.1.4'
K K 0.2009 0.2494 'International Tables Vol C Tables 4.2.6.8 and 6.1.1.4'

loop_
_geom_angle_atom_site_label_1
_geom_angle_atom_site_label_2
_geom_angle_atom_site_label_3
_geom_angle
_geom_angle_site_symmetry_1
_geom_angle_site_symmetry_3
N12 Pt1 N12 90.01(14) 2_556 .
N12 Pt1 N13 90.10(10) 2_556 .
N12 Pt1 N13 175.87(9) . .
N12 Pt1 N13 175.87(9) 2_556 2_556
N12 Pt1 N13 90.10(10) . 2_556
N13 Pt1 N13 90.08(14) . 2_556
O34 K2 O34 143.71(8) 7_557 4_546
O34 K2 O35 123.64(7) 7_557 .
O34 K2 O35 77.76(7) 4_546 .
O34 K2 O35 69.92(7) 7_557 2_656
O34 K2 O35 99.36(7) 4_546 2_656
O35 K2 O35 66.01(8) . 2_656
O34 K2 O27 147.32(7) 7_557 .
O34 K2 O27 64.78(7) 4_546 .
O35 K2 O27 66.90(7) . .
O35 K2 O27 132.52(7) 2_656 .
O34 K2 O27 64.75(7) 7_557 6_556
O34 K2 O27 115.76(7) 4_546 6_556
O35 K2 O27 145.91(7) . 6_556
O35 K2 O27 134.63(7) 2_656 6_556
O27 K2 O27 89.89(6) . 6_556
O34 K2 O35 74.68(6) 7_557 6_556
O34 K2 O35 73.99(6) 4_546 6_556
O35 K2 O35 146.98(8) . 6_556
O35 K2 O35 102.05(6) 2_656 6_556
O27 K2 O35 114.13(7) . 6_556
O27 K2 O35 64.51(6) 6_556 6_556
O34 K2 O36 79.24(7) 7_557 .
O34 K2 O36 136.91(7) 4_546 .
O35 K2 O36 70.08(7) . .
O35 K2 O36 93.09(7) 2_656 .
O27 K2 O36 76.42(7) . .
O27 K2 O36 80.70(7) 6_556 .
O35 K2 O36 142.89(7) 6_556 .
O34 K2 C33 122.93(5) 7_557 3_545
O34 K2 C33 21.16(5) 4_546 3_545
O35 K2 C33 88.23(6) . 3_545
O35 K2 C33 87.11(6) 2_656 3_545
O27 K2 C33 85.75(5) . 3_545
O27 K2 C33 115.72(7) 6_556 3_545
O35 K2 C33 59.69(6) 6_556 3_545
O36 K2 C33 155.95(6) . 3_545
O34 K2 O34 106.42(6) 7_557 3_545
O34 K2 O34 40.66(8) 4_546 3_545
O35 K2 O34 87.08(6) . 3_545
O35 K2 O34 67.11(6) 2_656 3_545
O27 K2 O34 104.91(6) . 3_545
O27 K2 O34 124.19(6) 6_556 3_545
O35 K2 O34 60.29(6) 6_556 3_545
O36 K2 O34 154.80(7) . 3_545
C33 K2 O34 21.44(4) 3_545 3_545
O34 K2 O28 98.72(6) 7_557 6_556
O34 K2 O28 75.67(7) 4_546 6_556
O35 K2 O28 134.97(6) . 6_556
O35 K2 O28 154.01(6) 2_656 6_556
O27 K2 O28 69.05(6) . 6_556
O27 K2 O28 40.23(6) 6_556 6_556
O35 K2 O28 51.97(6) 6_556 6_556
O36 K2 O28 108.04(7) . 6_556
C33 K2 O28 79.68(6) 3_545 6_556
O34 K2 O28 95.53(6) 3_545 6_556
O34 K2 C26 83.15(7) 7_557 6_556
O34 K2 C26 96.53(8) 4_546 6_556
O35 K2 C26 141.34(7) . 6_556
O35 K2 C26 151.30(7) 2_656 6_556
O27 K2 C26 76.03(7) . 6_556
O27 K2 C26 19.95(7) 6_556 6_556
O35 K2 C26 59.89(7) 6_556 6_556
O36 K2 C26 91.42(8) . 6_556
C33 K2 C26 99.90(7) 3_545 6_556
O34 K2 C26 113.49(7) 3_545 6_556
O28 K2 C26 20.96(7) 6_556 6_556
O28 K3 O34 91.34(7) 1_556 7_557
O28 K3 O27 85.61(8) 1_556 6_556
O34 K3 O27 69.46(7) 7_557 6_556
O28 K3 O36 175.03(9) 1_556 .
O34 K3 O36 84.74(8) 7_557 .
O27 K3 O36 90.14(8) 6_556 .
O28 K3 O37 58.28(8) 1_556 .
O34 K3 O37 100.16(7) 7_557 .
O27 K3 O37 142.75(8) 6_556 .
O36 K3 O37 125.41(9) . .
O28 K3 C31 112.55(8) 1_556 7_557
O34 K3 C31 55.72(7) 7_557 7_557
O27 K3 C31 121.51(8) 6_556 7_557
O36 K3 C31 67.63(8) . 7_557
O37 K3 C31 71.10(8) . 7_557
O28 K3 C33 87.57(6) 1_556 7_557
O34 K3 C33 17.37(8) 7_557 7_557
O27 K3 C33 86.07(8) 6_556 7_557
O36 K3 C33 89.57(6) . 7_557
O37 K3 C33 83.76(7) . 7_557
C31 K3 C33 43.22(8) 7_557 7_557
O28 K3 K2 123.82(6) 1_556 .
O34 K3 K2 45.78(5) 7_557 .
O27 K3 K2 50.37(5) 6_556 .
O36 K3 K2 51.22(6) . .
O37 K3 K2 142.93(6) . .
C31 K3 K2 75.81(6) 7_557 .
C33 K3 K2 60.44(4) 7_557 .
O28 K3 K2 57.45(6) 1_556 6_556
O34 K3 K2 43.13(5) 7_557 6_556
O27 K3 K2 47.55(5) 6_556 6_556
O36 K3 K2 117.65(7) . 6_556
O37 K3 K2 99.89(6) . 6_556
C31 K3 K2 95.12(6) 7_557 6_556
C33 K3 K2 51.95(6) 7_557 6_556
K2 K3 K2 66.634(15) . 6_556
O28 K3 H36B 162.8 1_556 .
O34 K3 H36B 104.8 7_557 .
O27 K3 H36B 94.4 6_556 .
O36 K3 H36B 20.3 . .
O37 K3 H36B 122.8 . .
C31 K3 H36B 82.2 7_557 .
C33 K3 H36B 109.7 7_557 .
K2 K3 H36B 67.1 . .
K2 K3 H36B 132.8 6_556 .
O28 K3 H37B 40.4 1_556 .
O34 K3 H37B 98.0 7_557 .
O27 K3 H37B 125.3 6_556 .
O36 K3 H37B 143.2 . .
O37 K3 H37B 17.9 . .
C31 K3 H37B 83.6 7_557 .
C33 K3 H37B 84.1 7_557 .
K2 K3 H37B 143.7 . .
K2 K3 H37B 86.2 6_556 .
H36B K3 H37B 139.4 . .
N12 C1 C11 125.5(3) . .
N12 C1 C2 109.2(3) . .
C11 C1 C2 125.2(3) . .
C3 C2 C1 107.2(3) . .
C3 C2 H2 126.4 . .
C1 C2 H2 126.4 . .
C2 C3 C4 107.5(3) . .
C2 C3 H3 126.3 . .
C4 C3 H3 126.3 . .
N12 C4 C5 125.5(3) . 2_556
N12 C4 C3 109.2(3) . .
C5 C4 C3 125.3(3) 2_556 .
C4 C5 C6 124.2(3) 2_556 .
C4 C5 C20 116.8(3) 2_556 .
C6 C5 C20 118.9(3) . .
N13 C6 C5 125.4(3) . .
N13 C6 C7 109.0(3) . .
C5 C6 C7 125.6(3) . .
C8 C7 C6 108.2(3) . .
C8 C7 H7 125.9 . .
C6 C7 H7 125.9 . .
C7 C8 C9 106.7(3) . .
C7 C8 H8 126.7 . .
C9 C8 H8 126.7 . .
N13 C9 C10 125.9(3) . .
N13 C9 C8 109.4(3) . .
C10 C9 C8 124.5(3) . .
C9 C10 C9 123.9(4) 2_556 .
C9 C10 C29 118.0(2) 2_556 .
C9 C10 C29 118.0(2) . .
C1 C11 C1 123.9(4) . 2_556
C1 C11 C14 118.1(2) . .
C1 C11 C14 118.1(2) 2_556 .
C4 N12 C1 106.7(3) . .
C4 N12 Pt1 126.4(2) . .
C1 N12 Pt1 126.4(2) . .
C9 N13 C6 106.6(2) . .
C9 N13 Pt1 126.5(2) . .
C6 N13 Pt1 126.7(2) . .
C15 C14 C15 116.6(4) . 2_556
C15 C14 C11 121.70(19) . .
C15 C14 C11 121.70(19) 2_556 .
C14 C15 C16 122.1(3) . .
C14 C15 H15 119.0 . .
C16 C15 H15 119.0 . .
C15 C16 C17 120.8(3) . .
C15 C16 H16 119.6 . .
C17 C16 H16 119.6 . .
C16 C17 C16 117.6(4) . 2_556
C16 C17 C18 121.2(2) . .
C16 C17 C18 121.2(2) 2_556 .
O19 C18 O19 123.9(4) . 2_556
O19 C18 C17 118.0(2) . .
O19 C18 C17 118.0(2) 2_556 .
C21 C20 C25 118.9(3) . .
C21 C20 C5 118.6(3) . .
C25 C20 C5 122.5(3) . .
C20 C21 C22 120.2(3) . .
C20 C21 H21 119.9 . .
C22 C21 H21 119.9 . .
C21 C22 C23 120.9(3) . .
C21 C22 H22 119.6 . .
C23 C22 H22 119.6 . .
C24 C23 C22 118.9(3) . .
C24 C23 C26 121.3(3) . .
C22 C23 C26 119.7(3) . .
C25 C24 C23 120.3(3) . .
C25 C24 H24 119.8 . .
C23 C24 H24 119.8 . .
C24 C25 C20 120.7(3) . .
C24 C25 H25 119.7 . .
C20 C25 H25 119.7 . .
O27 C26 O28 123.9(3) . .
O27 C26 C23 117.7(3) . .
O28 C26 C23 118.4(3) . .
O27 C26 K2 53.30(17) . 6
O28 C26 K2 74.04(19) . 6
C23 C26 K2 157.1(2) . 6
C26 O27 K3 152.1(2) . 6
C26 O27 K2 113.40(19) . .
K3 O27 K2 90.28(7) 6 .
C26 O27 K2 106.8(2) . 6
K3 O27 K2 85.24(7) 6 6
K2 O27 K2 93.44(7) . 6
C26 O28 K3 143.3(2) . 1_554
C26 O28 K2 85.00(19) . 6
K3 O28 K2 81.65(7) 1_554 6
C30 C29 C30 119.2(4) . 2_556
C30 C29 C10 120.39(19) . .
C30 C29 C10 120.40(19) 2_556 .
C29 C30 C31 120.3(3) . .
C29 C30 H30 119.9 . .
C31 C30 H30 119.9 . .
C32 C31 C30 120.6(3) . .
C32 C31 K3 91.79(16) . 7_557
C30 C31 K3 121.9(2) . 7_557
C32 C31 H31 119.7 . .
C30 C31 H31 119.7 . .
K3 C31 H31 55.6 7_557 .
C31 C32 C31 119.0(4) 2_556 .
C31 C32 C33 120.51(19) 2_556 .
C31 C32 C33 120.50(19) . .
O34 C33 O34 124.8(4) . 2_556
O34 C33 C32 117.6(2) . .
O34 C33 C32 117.6(2) 2_556 .
O34 C33 K2 52.49(16) . 4_556
O34 C33 K2 82.3(2) 2_556 4_556
C32 C33 K2 143.30(5) . 4_556
O34 C33 K2 82.3(2) . 3_455
O34 C33 K2 52.49(16) 2_556 3_455
C32 C33 K2 143.30(5) . 3_455
K2 C33 K2 73.40(9) 4_556 3_455
O34 C33 K3 39.80(14) . 7_557
O34 C33 K3 153.1(2) 2_556 7_557
C32 C33 K3 82.34(7) . 7_557
K2 C33 K3 71.54(4) 4_556 7_557
K2 C33 K3 122.03(9) 3_455 7_557
O34 C33 K3 153.1(2) . 8_455
O34 C33 K3 39.80(14) 2_556 8_455
C32 C33 K3 82.34(7) . 8_455
K2 C33 K3 122.03(9) 4_556 8_455
K2 C33 K3 71.54(4) 3_455 8_455
K3 C33 K3 164.68(14) 7_557 8_455
C33 O34 K3 122.8(2) . 7_557
C33 O34 K2 132.73(15) . 7_557
K3 O34 K2 89.76(7) 7_557 7_557
C33 O34 K2 106.35(18) . 4_556
K3 O34 K2 95.02(8) 7_557 4_556
K2 O34 K2 103.22(7) 7_557 4_556
C33 O34 K2 76.29(18) . 3_455
K3 O34 K2 160.76(8) 7_557 3_455
K2 O34 K2 73.58(6) 7_557 3_455
K2 O34 K2 79.93(6) 4_556 3_455
K2 O35 K2 88.20(7) . 2_656
K2 O35 K2 95.17(7) . 6
K2 O35 K2 77.96(6) 2_656 6
K2 O35 H35A 110.1 . .
K2 O35 H35A 105.4 2_656 .
K2 O35 H35A 154.5 6 .
K2 O35 H35B 102.0 . .
K2 O35 H35B 146.4 2_656 .
K2 O35 H35B 69.4 6 .
H35A O35 H35B 101.0 . .
K3 O36 K2 82.93(8) . .
K3 O36 H36A 132.0 . .
K2 O36 H36A 102.2 . .
K3 O36 H36B 80.6 . .
K2 O36 H36B 134.2 . .
H36A O36 H36B 120.5 . .
K3 O37 H37A 132.7 . .
K3 O37 H37B 71.6 . .
H37A O37 H37B 93.7 . .

loop_
_geom_bond_atom_site_label_1
_geom_bond_atom_site_label_2
_geom_bond_distance
_geom_bond_site_symmetry_2
Pt1 N12 2.011(3) 2_556
Pt1 N12 2.011(3) .
Pt1 N13 2.013(2) .
Pt1 N13 2.013(2) 2_556
K2 O34 2.742(2) 7_557
K2 O34 2.745(2) 4_546
K2 O35 2.818(2) .
K2 O35 2.886(2) 2_656
K2 O27 2.951(2) .
K2 O27 2.956(2) 6_556
K2 O35 3.005(2) 6_556
K2 O36 3.005(3) .
K2 C33 3.321(3) 3_545
K2 O34 3.387(2) 3_545
K2 O28 3.408(3) 6_556
K2 C26 3.531(3) 6_556
K3 O28 2.647(2) 1_556
K3 O34 2.679(2) 7_557
K3 O27 2.685(3) 6_556
K3 O36 2.766(3) .
K3 O37 3.024(3) .
K3 C31 3.323(3) 7_557
K3 C33 3.5167(10) 7_557
K3 K2 3.9999(11) 6_556
K3 H36B 2.7784 .
K3 H37B 2.8689 .
C1 N12 1.380(4) .
C1 C11 1.392(4) .
C1 C2 1.448(4) .
C2 C3 1.350(5) .
C2 H2 0.9500 .
C3 C4 1.447(4) .
C3 H3 0.9500 .
C4 N12 1.377(4) .
C4 C5 1.394(4) 2_556
C5 C4 1.394(4) 2_556
C5 C6 1.396(4) .
C5 C20 1.496(4) .
C6 N13 1.376(4) .
C6 C7 1.433(4) .
C7 C8 1.341(4) .
C7 H7 0.9500 .
C8 C9 1.444(4) .
C8 H8 0.9500 .
C9 N13 1.375(4) .
C9 C10 1.393(4) .
C10 C9 1.392(4) 2_556
C10 C29 1.503(6) .
C11 C1 1.393(4) 2_556
C11 C14 1.486(6) .
C14 C15 1.384(4) .
C14 C15 1.384(4) 2_556
C15 C16 1.387(4) .
C15 H15 0.9500 .
C16 C17 1.387(4) .
C16 H16 0.9500 .
C17 C16 1.387(4) 2_556
C17 C18 1.503(6) .
C18 O19 1.252(3) .
C18 O19 1.252(3) 2_556
C20 C21 1.383(4) .
C20 C25 1.413(4) .
C21 C22 1.395(4) .
C21 H21 0.9500 .
C22 C23 1.400(4) .
C22 H22 0.9500 .
C23 C24 1.391(4) .
C23 C26 1.495(4) .
C24 C25 1.387(4) .
C24 H24 0.9500 .
C25 H25 0.9500 .
C26 O27 1.258(4) .
C26 O28 1.268(4) .
C26 K2 3.531(3) 6
O27 K3 2.685(2) 6
O27 K2 2.956(2) 6
O28 K3 2.647(2) 1_554
O28 K2 3.408(3) 6
C29 C30 1.389(4) .
C29 C30 1.389(4) 2_556
C30 C31 1.390(4) .
C30 H30 0.9500 .
C31 C32 1.387(4) .
C31 K3 3.323(3) 7_557
C31 H31 0.9500 .
C32 C31 1.387(4) 2_556
C32 C33 1.520(6) .
C33 O34 1.249(3) .
C33 O34 1.249(3) 2_556
C33 K2 3.321(3) 4_556
C33 K2 3.321(3) 3_455
C33 K3 3.5168(10) 7_557
C33 K3 3.5168(10) 8_455
O34 K3 2.679(2) 7_557
O34 K2 2.742(2) 7_557
O34 K2 2.745(2) 4_556
O34 K2 3.387(2) 3_455
O35 K2 2.885(2) 2_656
O35 K2 3.005(2) 6
O35 H35A 0.9422 .
O35 H35B 0.8357 .
O36 H36A 0.9891 .
O36 H36B 0.9774 .
O37 H37A 0.8781 .
O37 H37B 0.9285 .

loop_
_geom_hbond_atom_site_label_D
_geom_hbond_atom_site_label_H
_geom_hbond_atom_site_label_A
_geom_hbond_distance_DH
_geom_hbond_distance_HA
_geom_hbond_distance_DA
_geom_hbond_angle_DHA
_geom_hbond_site_symmetry_A
O35 H35A O19 0.94 1.93 2.825(3) 157.1 3
O36 H36A O19 0.99 1.87 2.842(4) 169.2 3
O37 H37A O19 0.89 2.05 2.900(3) 160.0 3_556
O37 H37B O28 0.93 1.92 2.780(4) 154.1 1_556
